data_4339397
loop_
_publ_author_name
'Giessmann, Stephan'
'Blaurock, Steffen'
'Lorenz, Volker'
'Edelmann, Frank T.'

_publ_section_title
;
 Structural varieties in heterobimetallic lanthanide disiloxanediolates:
 &quot;inorganic metallocenes&quot; versus in-plane metallacrowns.
;
_journal_issue 24
_journal_name_full 'Inorganic chemistry'
_journal_page_first 10383
_journal_page_last 10389
_journal_paper_doi 10.1021/ic701227n
_journal_volume 46
_journal_year 2007
_chemical_formula_sum 'C60 H70 Cl Li2 O12 Pr Si4'
_chemical_formula_weight 1285.76
_chemical_name_systematic
; 
 ? 
;
_space_group_IT_number 14
_symmetry_cell_setting monoclinic
_symmetry_space_group_name_Hall '-P 2ybc'
_symmetry_space_group_name_H-M 'P 1 21/c 1'
_atom_sites_solution_hydrogens geom
_atom_sites_solution_primary direct
_atom_sites_solution_secondary difmap
_audit_creation_method SHELXL-97
_cell_angle_alpha 90.00
_cell_angle_beta 99.681(2)
_cell_angle_gamma 90.00
_cell_formula_units_Z 4
_cell_length_a 17.5599(12)
_cell_length_b 17.3036(11)
_cell_length_c 21.4873(14)
_cell_measurement_reflns_used 367
_cell_measurement_temperature 210(2)
_cell_measurement_theta_max 29.54
_cell_measurement_theta_min 2.25
_cell_volume 6435.9(7)
_computing_cell_refinement 'Bruker SAINT'
_computing_data_collection 'Bruker SMART'
_computing_data_reduction 'Bruker SAINT'
_computing_molecular_graphics 'Bruker SHELXTL PLUS'
_computing_publication_material 'Bruker SHELXTL PLUS'
_computing_structure_refinement 'SHELXL-97 (Sheldrick, 1997)'
_computing_structure_solution 'SHELXS-97 (Sheldrick, 1990)'
_diffrn_ambient_temperature 210(2)
_diffrn_measured_fraction_theta_full 0.775
_diffrn_measured_fraction_theta_max 0.775
_diffrn_measurement_device_type 'Bruker CCD SMART'
_diffrn_measurement_method Phi-scans
_diffrn_radiation_monochromator graphite
_diffrn_radiation_source 'fine-focus sealed tube'
_diffrn_radiation_type MoK\a
_diffrn_radiation_wavelength 0.71073
_diffrn_reflns_av_R_equivalents 0.0192
_diffrn_reflns_av_sigmaI/netI 0.0177
_diffrn_reflns_limit_h_max 23
_diffrn_reflns_limit_h_min -20
_diffrn_reflns_limit_k_max 22
_diffrn_reflns_limit_k_min -22
_diffrn_reflns_limit_l_max 29
_diffrn_reflns_limit_l_min -26
_diffrn_reflns_number 34460
_diffrn_reflns_theta_full 29.54
_diffrn_reflns_theta_max 29.54
_diffrn_reflns_theta_min 2.25
_exptl_absorpt_coefficient_mu 0.929
_exptl_absorpt_correction_T_max 0.8360
_exptl_absorpt_correction_T_min 0.6538
_exptl_absorpt_correction_type multi-scan
_exptl_absorpt_process_details SADABS
_exptl_crystal_colour colorless
_exptl_crystal_density_diffrn 1.327
_exptl_crystal_density_method 'not measured'
_exptl_crystal_description platelet
_exptl_crystal_F_000 2656
_exptl_crystal_size_max 0.50
_exptl_crystal_size_mid 0.40
_exptl_crystal_size_min 0.20
_refine_diff_density_max 0.860
_refine_diff_density_min -0.796
_refine_diff_density_rms 0.072
_refine_ls_extinction_method none
_refine_ls_goodness_of_fit_ref 0.995
_refine_ls_hydrogen_treatment constr
_refine_ls_matrix_type full
_refine_ls_number_parameters 721
_refine_ls_number_reflns 13946
_refine_ls_number_restraints 0
_refine_ls_restrained_S_all 0.995
_refine_ls_R_factor_all 0.0434
_refine_ls_R_factor_gt 0.0352
_refine_ls_shift/su_max 0.175
_refine_ls_shift/su_mean 0.011
_refine_ls_structure_factor_coef Fsqd
_refine_ls_weighting_details 'calc w=1/[\s^2^(Fo^2^)+(0.0557P)^2^+7.4456P] where P=(Fo^2^+2Fc^2^)/3'
_refine_ls_weighting_scheme calc
_refine_ls_wR_factor_gt 0.0901
_refine_ls_wR_factor_ref 0.0978
_reflns_number_gt 12115
_reflns_number_total 13946
_reflns_threshold_expression >2sigma(I)
_cod_data_source_file ic701227n-file005.cif
_cod_data_source_block c2114
_cod_depositor_comments
;
The following automatic conversions were performed:

'_exptl_absorpt_correction_type' value 'multiscan' changed to
'multi-scan' according to
/usr/data/users/saulius/automatic-downloads/retrospective/ACS/lib/dictionaries/cif_core.dic
dictionary named 'cif_core.dic' version 2.4.2 from 2011-04-26.

Automatic conversion script
Id: cif_fix_values 2281 2013-09-26 08:29:07Z andrius 
;
_cod_original_sg_symbol_H-M P2(1)/c
_cod_database_code 4339397

loop_
_symmetry_equiv_pos_as_xyz
'x, y, z'
'-x, y+1/2, -z+1/2'
'-x, -y, -z'
'x, -y-1/2, z-1/2'

loop_
_atom_site_label
_atom_site_type_symbol
_atom_site_fract_x
_atom_site_fract_y
_atom_site_fract_z
_atom_site_U_iso_or_equiv
_atom_site_adp_type
_atom_site_occupancy
_atom_site_symmetry_multiplicity
_atom_site_calc_flag
_atom_site_refinement_flags
Pr1 Pr 0.246005(8) 0.537810(7) 0.171160(6) 0.02468(5) Uani 1 1 d .
Cl1 Cl 0.25695(5) 0.60330(5) 0.05548(3) 0.04733(18) Uani 1 1 d .
Si1 Si 0.30503(5) 0.73252(4) 0.21815(4) 0.03265(16) Uani 1 1 d .
Si2 Si 0.43576(4) 0.61253(4) 0.22629(3) 0.03116(15) Uani 1 1 d .
Si3 Si 0.18868(4) 0.37897(4) 0.26074(4) 0.03108(15) Uani 1 1 d .
Si4 Si 0.06813(4) 0.50578(4) 0.23249(3) 0.02806(14) Uani 1 1 d .
O1 O 0.23992(11) 0.66705(10) 0.20914(9) 0.0325(4) Uani 1 1 d .
O2 O 0.39075(11) 0.69555(10) 0.21465(9) 0.0343(4) Uani 1 1 d .
O3 O 0.37514(11) 0.54243(9) 0.22366(9) 0.0311(4) Uani 1 1 d .
O4 O 0.25425(11) 0.43856(10) 0.24761(9) 0.0343(4) Uani 1 1 d .
O5 O 0.10184(11) 0.41679(10) 0.24099(9) 0.0338(4) Uani 1 1 d .
O6 O 0.12134(11) 0.55858(10) 0.19611(9) 0.0298(4) Uani 1 1 d .
O7 O 0.15831(14) 0.44937(12) 0.08676(10) 0.0444(5) Uani 1 1 d .
O8 O 0.31577(14) 0.42460(12) 0.11492(10) 0.0465(5) Uani 1 1 d .
O9 O 0.4317(2) 0.3783(2) 0.3226(2) 0.1047(13) Uani 1 1 d .
O10 O 0.3701(2) 0.4910(2) 0.37294(14) 0.0915(11) Uani 1 1 d .
O11 O 0.06067(18) 0.74277(17) 0.21614(17) 0.0808(9) Uani 1 1 d .
O12 O 0.06748(18) 0.6972(2) 0.09855(15) 0.0873(10) Uani 1 1 d .
Li1 Li 0.3595(3) 0.4618(3) 0.2841(2) 0.0366(10) Uani 1 1 d .
Li2 Li 0.1302(3) 0.6678(3) 0.1871(3) 0.0398(11) Uani 1 1 d .
C37 C 0.06478(18) 0.54290(15) 0.31436(13) 0.0357(6) Uani 1 1 d .
C1 C 0.31528(19) 0.78383(16) 0.29637(15) 0.0422(7) Uani 1 1 d .
C2 C 0.3620(3) 0.8499(2) 0.3065(2) 0.0636(10) Uani 1 1 d .
H2A H 0.3832 0.8702 0.2732 0.076 Uiso 1 1 calc R
C3 C 0.3773(3) 0.8859(3) 0.3654(2) 0.0766(13) Uani 1 1 d .
H3A H 0.4089 0.9293 0.3711 0.092 Uiso 1 1 calc R
C4 C 0.3459(3) 0.8573(3) 0.4145(2) 0.0724(13) Uani 1 1 d .
H4A H 0.3569 0.8807 0.4540 0.087 Uiso 1 1 calc R
C5 C 0.2981(3) 0.7944(3) 0.40575(19) 0.0660(11) Uani 1 1 d .
H5A H 0.2752 0.7762 0.4390 0.079 Uiso 1 1 calc R
C6 C 0.2834(2) 0.7575(2) 0.34722(16) 0.0506(8) Uani 1 1 d .
H6A H 0.2516 0.7142 0.3422 0.061 Uiso 1 1 calc R
C7 C 0.2854(2) 0.80809(16) 0.15455(17) 0.0469(8) Uani 1 1 d .
C8 C 0.3123(3) 0.8018(2) 0.09787(17) 0.0649(11) Uani 1 1 d .
H8A H 0.3448 0.7609 0.0922 0.078 Uiso 1 1 calc R
C9 C 0.2924(4) 0.8545(3) 0.0492(2) 0.097(2) Uani 1 1 d .
H9A H 0.3124 0.8491 0.0120 0.116 Uiso 1 1 calc R
C10 C 0.2435(4) 0.9144(3) 0.0558(3) 0.119(3) Uani 1 1 d .
H10A H 0.2298 0.9494 0.0229 0.143 Uiso 1 1 calc R
C11 C 0.2147(3) 0.9226(3) 0.1108(4) 0.106(2) Uani 1 1 d .
H11A H 0.1808 0.9627 0.1152 0.127 Uiso 1 1 calc R
C12 C 0.2365(3) 0.8702(2) 0.1609(3) 0.0773(14) Uani 1 1 d .
H12A H 0.2181 0.8771 0.1986 0.093 Uiso 1 1 calc R
C13 C 0.50137(19) 0.6158(2) 0.30489(15) 0.0498(8) Uani 1 1 d .
C14 C 0.5496(2) 0.5528(3) 0.3238(2) 0.0789(15) Uani 1 1 d .
H14A H 0.5488 0.5100 0.2976 0.095 Uiso 1 1 calc R
C15 C 0.5994(3) 0.5539(5) 0.3826(3) 0.126(3) Uani 1 1 d .
H15A H 0.6311 0.5116 0.3950 0.151 Uiso 1 1 calc R
C16 C 0.6015(4) 0.6164(6) 0.4214(3) 0.142(4) Uani 1 1 d .
H16A H 0.6355 0.6171 0.4596 0.170 Uiso 1 1 calc R
C17 C 0.5535(4) 0.6786(4) 0.4042(2) 0.116(3) Uani 1 1 d .
H17A H 0.5542 0.7206 0.4314 0.139 Uiso 1 1 calc R
C18 C 0.5038(3) 0.6787(3) 0.34599(17) 0.0731(13) Uani 1 1 d .
H18A H 0.4720 0.7211 0.3345 0.088 Uiso 1 1 calc R
C19 C 0.49849(18) 0.60672(18) 0.16371(15) 0.0419(7) Uani 1 1 d .
C20 C 0.5781(2) 0.6141(3) 0.1755(2) 0.0653(10) Uani 1 1 d .
H20A H 0.6028 0.6185 0.2171 0.078 Uiso 1 1 calc R
C21 C 0.6228(3) 0.6152(4) 0.1281(3) 0.0878(16) Uani 1 1 d .
H21A H 0.6759 0.6228 0.1383 0.105 Uiso 1 1 calc R
C22 C 0.5905(3) 0.6056(4) 0.0685(3) 0.106(2) Uani 1 1 d .
H22A H 0.6208 0.6035 0.0370 0.127 Uiso 1 1 calc R
C23 C 0.5135(3) 0.5990(6) 0.0541(3) 0.162(4) Uani 1 1 d .
H23A H 0.4903 0.5943 0.0121 0.195 Uiso 1 1 calc R
C24 C 0.4680(3) 0.5992(5) 0.1008(2) 0.120(3) Uani 1 1 d .
H24A H 0.4148 0.5939 0.0892 0.144 Uiso 1 1 calc R
C25 C 0.20061(17) 0.34910(16) 0.34647(14) 0.0377(6) Uani 1 1 d .
C26 C 0.2131(3) 0.2725(2) 0.36435(18) 0.0656(11) Uani 1 1 d .
H26A H 0.2168 0.2354 0.3337 0.079 Uiso 1 1 calc R
C27 C 0.2203(3) 0.2501(2) 0.42748(19) 0.0834(16) Uani 1 1 d .
H27A H 0.2288 0.1984 0.4382 0.100 Uiso 1 1 calc R
C28 C 0.2151(3) 0.3030(2) 0.47364(17) 0.0611(10) Uani 1 1 d .
H28A H 0.2217 0.2882 0.5158 0.073 Uiso 1 1 calc R
C29 C 0.1997(3) 0.3781(2) 0.45647(16) 0.0689(12) Uani 1 1 d .
H29A H 0.1935 0.4144 0.4871 0.083 Uiso 1 1 calc R
C30 C 0.1934(3) 0.40061(19) 0.39404(16) 0.0597(10) Uani 1 1 d .
H30A H 0.1839 0.4523 0.3838 0.072 Uiso 1 1 calc R
C31 C 0.18786(19) 0.28819(15) 0.21300(15) 0.0401(7) Uani 1 1 d .
C32 C 0.2548(3) 0.2436(2) 0.21543(18) 0.0611(10) Uani 1 1 d .
H32A H 0.3002 0.2591 0.2411 0.073 Uiso 1 1 calc R
C33 C 0.2542(4) 0.1763(3) 0.1799(2) 0.0902(18) Uani 1 1 d .
H33A H 0.2990 0.1470 0.1825 0.108 Uiso 1 1 calc R
C34 C 0.1887(4) 0.1530(2) 0.1415(3) 0.0914(18) Uani 1 1 d .
H34A H 0.1890 0.1082 0.1176 0.110 Uiso 1 1 calc R
C35 C 0.1229(4) 0.1949(3) 0.1379(3) 0.1002(18) Uani 1 1 d .
H35A H 0.0779 0.1785 0.1120 0.120 Uiso 1 1 calc R
C36 C 0.1227(2) 0.2623(2) 0.1729(2) 0.0714(12) Uani 1 1 d .
H36A H 0.0774 0.2910 0.1694 0.086 Uiso 1 1 calc R
C38 C 0.1121(2) 0.60204(19) 0.34180(15) 0.0483(8) Uani 1 1 d .
H38A H 0.1445 0.6270 0.3181 0.058 Uiso 1 1 calc R
C39 C 0.1123(3) 0.6251(2) 0.40416(18) 0.0652(11) Uani 1 1 d .
H39A H 0.1445 0.6651 0.4214 0.078 Uiso 1 1 calc R
C40 C 0.0654(3) 0.5889(2) 0.44009(17) 0.0664(11) Uani 1 1 d .
H40A H 0.0664 0.6036 0.4818 0.080 Uiso 1 1 calc R
C41 C 0.0167(3) 0.5306(2) 0.41390(17) 0.0640(11) Uani 1 1 d .
H41A H -0.0163 0.5067 0.4376 0.077 Uiso 1 1 calc R
C42 C 0.0172(2) 0.5078(2) 0.35193(15) 0.0524(8) Uani 1 1 d .
H42A H -0.0152 0.4679 0.3350 0.063 Uiso 1 1 calc R
C43 C -0.03447(16) 0.49886(16) 0.19095(13) 0.0352(6) Uani 1 1 d .
C44 C -0.0586(2) 0.4474(2) 0.14167(15) 0.0471(7) Uani 1 1 d .
H44A H -0.0226 0.4144 0.1285 0.057 Uiso 1 1 calc R
C45 C -0.1354(2) 0.4443(3) 0.11165(18) 0.0640(11) Uani 1 1 d .
H45A H -0.1503 0.4092 0.0791 0.077 Uiso 1 1 calc R
C46 C -0.1887(2) 0.4930(3) 0.1302(2) 0.0816(14) Uani 1 1 d .
H46A H -0.2398 0.4911 0.1099 0.098 Uiso 1 1 calc R
C47 C -0.1676(3) 0.5443(3) 0.1782(3) 0.0895(17) Uani 1 1 d .
H47A H -0.2042 0.5770 0.1906 0.107 Uiso 1 1 calc R
C48 C -0.0906(2) 0.5476(2) 0.2088(2) 0.0608(10) Uani 1 1 d .
H48A H -0.0766 0.5827 0.2415 0.073 Uiso 1 1 calc R
C49 C 0.0914(2) 0.4847(3) 0.05070(16) 0.0563(9) Uani 1 1 d .
H49A H 0.0644 0.4475 0.0220 0.084 Uiso 1 1 calc R
H49B H 0.1069 0.5275 0.0273 0.084 Uiso 1 1 calc R
H49C H 0.0579 0.5028 0.0786 0.084 Uiso 1 1 calc R
C50 C 0.1991(3) 0.4067(3) 0.0446(2) 0.0744(13) Uani 1 1 d .
H50A H 0.1654 0.3670 0.0233 0.089 Uiso 1 1 calc R
H50B H 0.2127 0.4415 0.0128 0.089 Uiso 1 1 calc R
C51 C 0.2673(3) 0.3717(2) 0.0775(2) 0.0697(12) Uani 1 1 d .
H51A H 0.2530 0.3309 0.1043 0.084 Uiso 1 1 calc R
H51B H 0.2954 0.3483 0.0473 0.084 Uiso 1 1 calc R
C52 C 0.3892(3) 0.4014(5) 0.1296(4) 0.172(4) Uani 1 1 d .
H52A H 0.3990 0.3616 0.1009 0.257 Uiso 1 1 calc R
H52B H 0.3984 0.3815 0.1720 0.257 Uiso 1 1 calc R
H52C H 0.4229 0.4444 0.1267 0.257 Uiso 1 1 calc R
C53 C 0.4734(4) 0.3229(4) 0.2998(5) 0.179(4) Uani 1 1 d .
H53A H 0.5012 0.2936 0.3341 0.269 Uiso 1 1 calc R
H53B H 0.5092 0.3465 0.2763 0.269 Uiso 1 1 calc R
H53C H 0.4393 0.2893 0.2725 0.269 Uiso 1 1 calc R
C54 C 0.4360(5) 0.3831(5) 0.3914(4) 0.146(4) Uani 1 1 d .
H54A H 0.4023 0.3439 0.4043 0.176 Uiso 1 1 calc R
H54B H 0.4884 0.3709 0.4113 0.176 Uiso 1 1 calc R
C55 C 0.4158(5) 0.4547(9) 0.4136(3) 0.196(6) Uani 1 1 d .
H55A H 0.3919 0.4469 0.4507 0.235 Uiso 1 1 calc R
H55B H 0.4621 0.4853 0.4261 0.235 Uiso 1 1 calc R
C56 C 0.3430(5) 0.5634(5) 0.3938(4) 0.180(5) Uani 1 1 d .
H56A H 0.3539 0.5657 0.4391 0.269 Uiso 1 1 calc R
H56B H 0.2883 0.5676 0.3798 0.269 Uiso 1 1 calc R
H56C H 0.3688 0.6052 0.3766 0.269 Uiso 1 1 calc R
C57 C 0.0772(3) 0.7987(3) 0.2634(3) 0.0959(17) Uani 1 1 d .
H57A H 0.0311 0.8271 0.2666 0.144 Uiso 1 1 calc R
H57B H 0.1158 0.8334 0.2530 0.144 Uiso 1 1 calc R
H57C H 0.0960 0.7739 0.3030 0.144 Uiso 1 1 calc R
C58 C 0.0026(4) 0.7653(4) 0.1640(5) 0.155(4) Uani 1 1 d .
H58A H -0.0474 0.7606 0.1773 0.186 Uiso 1 1 calc R
H58B H 0.0102 0.8195 0.1554 0.186 Uiso 1 1 calc R
C59 C -0.0002(5) 0.7282(10) 0.1126(4) 0.232(8) Uani 1 1 d .
H59A H -0.0213 0.7626 0.0783 0.279 Uiso 1 1 calc R
H59B H -0.0368 0.6862 0.1127 0.279 Uiso 1 1 calc R
C60 C 0.0937(4) 0.7300(3) 0.0472(2) 0.0968(17) Uani 1 1 d .
H60A H 0.0511 0.7365 0.0132 0.145 Uiso 1 1 calc R
H60B H 0.1316 0.6967 0.0337 0.145 Uiso 1 1 calc R
H60C H 0.1166 0.7794 0.0590 0.145 Uiso 1 1 calc R

loop_
_atom_site_aniso_label
_atom_site_aniso_U_11
_atom_site_aniso_U_22
_atom_site_aniso_U_33
_atom_site_aniso_U_23
_atom_site_aniso_U_13
_atom_site_aniso_U_12
Pr1 0.02350(8) 0.02390(7) 0.02639(7) 0.00112(4) 0.00350(5) -0.00033(5)
Cl1 0.0528(5) 0.0544(4) 0.0354(3) 0.0093(3) 0.0092(3) -0.0101(4)
Si1 0.0335(4) 0.0244(3) 0.0397(4) 0.0002(3) 0.0051(3) -0.0024(3)
Si2 0.0240(4) 0.0321(3) 0.0361(4) 0.0050(3) 0.0013(3) -0.0031(3)
Si3 0.0291(4) 0.0252(3) 0.0388(4) 0.0066(3) 0.0052(3) -0.0014(3)
Si4 0.0249(4) 0.0273(3) 0.0318(3) 0.0012(2) 0.0041(3) -0.0008(3)
O1 0.0319(10) 0.0244(8) 0.0412(10) -0.0008(7) 0.0063(8) -0.0014(7)
O2 0.0322(11) 0.0293(8) 0.0417(10) 0.0025(7) 0.0069(8) -0.0023(8)
O3 0.0238(10) 0.0292(8) 0.0397(10) 0.0041(7) 0.0039(8) -0.0022(7)
O4 0.0290(10) 0.0304(8) 0.0422(10) 0.0111(7) 0.0022(8) -0.0016(8)
O5 0.0328(10) 0.0250(8) 0.0436(10) 0.0028(7) 0.0061(8) -0.0015(7)
O6 0.0260(10) 0.0272(8) 0.0371(9) 0.0034(7) 0.0077(8) 0.0012(7)
O7 0.0429(13) 0.0505(12) 0.0379(10) -0.0097(9) 0.0010(9) -0.0057(10)
O8 0.0465(14) 0.0420(11) 0.0514(12) -0.0121(9) 0.0091(10) 0.0069(10)
O9 0.080(2) 0.099(2) 0.143(3) 0.056(2) 0.042(2) 0.056(2)
O10 0.118(3) 0.107(3) 0.0526(17) -0.0161(17) 0.0245(19) -0.034(2)
O11 0.0617(18) 0.0669(17) 0.112(2) -0.0225(16) 0.0110(17) 0.0309(15)
O12 0.0575(19) 0.120(3) 0.081(2) 0.0470(19) 0.0022(16) 0.0057(18)
Li1 0.029(3) 0.034(2) 0.045(3) 0.0064(18) 0.002(2) 0.0032(18)
Li2 0.037(3) 0.029(2) 0.054(3) 0.0047(19) 0.008(2) 0.0080(19)
C37 0.0364(16) 0.0349(13) 0.0355(13) 0.0011(10) 0.0050(12) 0.0040(11)
C1 0.0388(17) 0.0362(13) 0.0514(17) -0.0089(12) 0.0072(14) 0.0010(12)
C2 0.070(3) 0.0538(19) 0.071(2) -0.0257(17) 0.022(2) -0.0213(18)
C3 0.066(3) 0.071(3) 0.093(3) -0.045(2) 0.013(2) -0.014(2)
C4 0.063(3) 0.088(3) 0.063(2) -0.036(2) 0.002(2) 0.009(2)
C5 0.067(3) 0.080(3) 0.053(2) -0.0087(18) 0.0137(19) 0.008(2)
C6 0.050(2) 0.0480(17) 0.0533(18) -0.0021(14) 0.0076(16) -0.0004(15)
C7 0.0429(18) 0.0314(13) 0.0621(19) 0.0102(12) -0.0035(15) -0.0074(12)
C8 0.094(3) 0.0467(18) 0.0490(19) 0.0110(14) -0.004(2) -0.0188(19)
C9 0.155(5) 0.065(3) 0.059(2) 0.023(2) -0.013(3) -0.042(3)
C10 0.140(6) 0.067(3) 0.122(5) 0.054(3) -0.057(4) -0.043(3)
C11 0.079(4) 0.054(3) 0.169(6) 0.046(3) -0.022(4) 0.004(2)
C12 0.061(3) 0.045(2) 0.124(4) 0.025(2) 0.008(3) 0.0052(18)
C13 0.0361(17) 0.0605(19) 0.0484(17) 0.0193(15) -0.0060(14) -0.0198(15)
C14 0.044(2) 0.087(3) 0.097(3) 0.053(3) -0.014(2) -0.012(2)
C15 0.056(3) 0.167(6) 0.135(5) 0.113(5) -0.041(3) -0.036(4)
C16 0.092(4) 0.243(9) 0.070(3) 0.084(5) -0.046(3) -0.102(5)
C17 0.115(5) 0.178(6) 0.043(2) 0.013(3) -0.018(3) -0.091(5)
C18 0.073(3) 0.097(3) 0.0437(18) 0.0068(19) -0.0080(19) -0.037(2)
C19 0.0278(15) 0.0468(15) 0.0519(17) 0.0059(13) 0.0093(13) -0.0016(12)
C20 0.034(2) 0.092(3) 0.069(2) -0.006(2) 0.0079(18) -0.0052(19)
C21 0.034(2) 0.141(5) 0.094(4) 0.012(3) 0.027(2) -0.003(2)
C22 0.049(3) 0.201(7) 0.076(3) 0.014(4) 0.034(3) 0.002(3)
C23 0.049(4) 0.387(14) 0.054(3) 0.014(5) 0.020(3) 0.005(5)
C24 0.032(3) 0.282(9) 0.047(2) 0.014(4) 0.009(2) -0.001(3)
C25 0.0346(16) 0.0343(13) 0.0436(15) 0.0109(11) 0.0045(12) -0.0028(11)
C26 0.108(4) 0.0416(17) 0.054(2) 0.0164(14) 0.031(2) 0.0200(19)
C27 0.146(5) 0.052(2) 0.059(2) 0.0279(18) 0.039(3) 0.032(3)
C28 0.083(3) 0.058(2) 0.0419(17) 0.0156(15) 0.0082(18) 0.0060(19)
C29 0.109(4) 0.0501(19) 0.0402(17) -0.0023(14) -0.008(2) 0.011(2)
C30 0.092(3) 0.0364(15) 0.0437(17) 0.0045(12) -0.0102(18) 0.0064(17)
C31 0.0465(18) 0.0274(12) 0.0502(16) 0.0061(11) 0.0190(14) 0.0020(11)
C32 0.067(3) 0.065(2) 0.0523(19) 0.0009(16) 0.0150(18) 0.0265(19)
C33 0.133(5) 0.072(3) 0.070(3) 0.003(2) 0.033(3) 0.057(3)
C34 0.158(6) 0.0399(19) 0.083(3) -0.0131(19) 0.041(4) 0.007(3)
C35 0.103(4) 0.066(3) 0.132(5) -0.048(3) 0.020(4) -0.024(3)
C36 0.052(2) 0.056(2) 0.106(3) -0.033(2) 0.014(2) -0.0108(18)
C38 0.052(2) 0.0478(16) 0.0438(16) -0.0022(13) 0.0056(15) -0.0100(15)
C39 0.079(3) 0.063(2) 0.0500(19) -0.0151(16) -0.0025(19) -0.015(2)
C40 0.087(3) 0.075(2) 0.0372(17) -0.0120(16) 0.0094(19) 0.001(2)
C41 0.080(3) 0.075(3) 0.0417(18) 0.0018(16) 0.0248(19) -0.005(2)
C42 0.064(2) 0.0514(17) 0.0432(17) -0.0018(13) 0.0137(16) -0.0146(17)
C43 0.0272(14) 0.0390(14) 0.0384(14) 0.0068(11) 0.0026(11) -0.0052(11)
C44 0.0426(19) 0.0589(18) 0.0385(15) 0.0016(13) 0.0033(14) -0.0110(15)
C45 0.054(2) 0.082(3) 0.050(2) 0.0039(18) -0.0093(18) -0.028(2)
C46 0.035(2) 0.098(3) 0.101(4) 0.015(3) -0.018(2) -0.009(2)
C47 0.033(2) 0.093(4) 0.134(5) -0.007(3) -0.010(3) 0.016(2)
C48 0.037(2) 0.062(2) 0.080(3) -0.0058(18) -0.0021(18) 0.0074(16)
C49 0.038(2) 0.087(3) 0.0408(17) -0.0047(16) -0.0007(15) -0.0066(17)
C50 0.081(3) 0.075(3) 0.063(2) -0.035(2) 0.001(2) -0.003(2)
C51 0.079(3) 0.061(2) 0.071(2) -0.0324(19) 0.019(2) -0.003(2)
C52 0.065(4) 0.215(8) 0.232(9) -0.170(8) 0.018(5) 0.016(4)
C53 0.100(5) 0.073(4) 0.363(14) -0.022(6) 0.034(7) 0.041(4)
C54 0.136(7) 0.165(7) 0.129(6) 0.112(6) -0.004(5) 0.025(6)
C55 0.106(7) 0.43(2) 0.050(3) 0.049(7) -0.004(4) -0.025(9)
C56 0.188(9) 0.176(7) 0.208(9) -0.138(7) 0.129(8) -0.076(7)
C57 0.086(4) 0.071(3) 0.140(5) -0.034(3) 0.044(3) 0.013(3)
C58 0.076(4) 0.134(5) 0.228(9) -0.074(6) -0.054(5) 0.077(4)
C59 0.080(5) 0.50(2) 0.111(6) 0.063(10) 0.008(5) 0.129(9)
C60 0.108(4) 0.103(4) 0.080(3) 0.037(3) 0.017(3) 0.024(3)

loop_
_atom_type_symbol
_atom_type_description
_atom_type_scat_dispersion_real
_atom_type_scat_dispersion_imag
_atom_type_scat_source
C C 0.0033 0.0016 'International Tables Vol C Tables 4.2.6.8 and 6.1.1.4'
H H 0.0000 0.0000 'International Tables Vol C Tables 4.2.6.8 and 6.1.1.4'
Li Li -0.0003 0.0001 'International Tables Vol C Tables 4.2.6.8 and 6.1.1.4'
O O 0.0106 0.0060 'International Tables Vol C Tables 4.2.6.8 and 6.1.1.4'
Si Si 0.0817 0.0704 'International Tables Vol C Tables 4.2.6.8 and 6.1.1.4'
Cl Cl 0.1484 0.1585 'International Tables Vol C Tables 4.2.6.8 and 6.1.1.4'
Pr Pr -0.2180 2.8214 'International Tables Vol C Tables 4.2.6.8 and 6.1.1.4'

loop_
_geom_angle_atom_site_label_1
_geom_angle_atom_site_label_2
_geom_angle_atom_site_label_3
_geom_angle
O3 Pr1 O4 75.56(6)
O3 Pr1 O6 137.57(7)
O4 Pr1 O6 84.48(6)
O3 Pr1 O1 84.23(6)
O4 Pr1 O1 116.34(7)
O6 Pr1 O1 71.60(6)
O3 Pr1 O7 138.26(7)
O4 Pr1 O7 90.95(7)
O6 Pr1 O7 77.89(7)
O1 Pr1 O7 135.89(7)
O3 Pr1 O8 76.50(7)
O4 Pr1 O8 78.74(7)
O6 Pr1 O8 135.86(7)
O1 Pr1 O8 151.81(7)
O7 Pr1 O8 62.06(7)
O3 Pr1 Cl1 102.08(5)
O4 Pr1 Cl1 156.36(5)
O6 Pr1 Cl1 110.35(5)
O1 Pr1 Cl1 86.41(5)
O7 Pr1 Cl1 75.09(5)
O8 Pr1 Cl1 77.87(5)
O3 Pr1 Li2 121.35(11)
O4 Pr1 Li2 114.63(11)
O6 Pr1 Li2 38.15(10)
O1 Pr1 Li2 38.05(11)
O7 Pr1 Li2 100.26(11)
O8 Pr1 Li2 159.05(11)
Cl1 Pr1 Li2 86.99(10)
O3 Pr1 Li1 38.23(10)
O4 Pr1 Li1 37.44(10)
O6 Pr1 Li1 112.16(11)
O1 Pr1 Li1 100.72(10)
O7 Pr1 Li1 120.21(10)
O8 Pr1 Li1 76.52(11)
Cl1 Pr1 Li1 136.98(10)
Li2 Pr1 Li1 124.08(14)
O1 Si1 O2 111.07(10)
O1 Si1 C7 111.39(12)
O2 Si1 C7 107.09(14)
O1 Si1 C1 113.67(13)
O2 Si1 C1 105.83(12)
C7 Si1 C1 107.41(14)
O3 Si2 O2 110.89(10)
O3 Si2 C19 113.49(13)
O2 Si2 C19 105.27(12)
O3 Si2 C13 110.88(12)
O2 Si2 C13 108.56(14)
C19 Si2 C13 107.47(15)
O4 Si3 O5 111.07(10)
O4 Si3 C31 112.44(13)
O5 Si3 C31 105.67(13)
O4 Si3 C25 112.43(12)
O5 Si3 C25 107.79(12)
C31 Si3 C25 107.06(13)
O6 Si4 O5 111.02(10)
O6 Si4 C43 113.37(11)
O5 Si4 C43 106.95(12)
O6 Si4 C37 111.96(12)
O5 Si4 C37 106.40(11)
C43 Si4 C37 106.74(14)
Si1 O1 Li2 134.26(17)
Si1 O1 Pr1 129.26(11)
Li2 O1 Pr1 91.33(16)
Si2 O2 Si1 138.92(13)
Si2 O3 Li1 132.87(18)
Si2 O3 Pr1 128.30(10)
Li1 O3 Pr1 93.56(16)
Si3 O4 Li1 136.90(17)
Si3 O4 Pr1 128.81(10)
Li1 O4 Pr1 94.24(15)
Si3 O5 Si4 134.33(12)
Si4 O6 Li2 132.7(2)
Si4 O6 Pr1 131.43(10)
Li2 O6 Pr1 91.89(17)
C49 O7 C50 109.1(3)
C49 O7 Pr1 116.9(2)
C50 O7 Pr1 115.4(2)
C52 O8 C51 114.0(3)
C52 O8 Pr1 127.1(3)
C51 O8 Pr1 116.8(2)
C53 O9 C54 117.8(6)
C53 O9 Li1 134.9(6)
C54 O9 Li1 107.3(4)
C55 O10 C56 115.2(7)
C55 O10 Li1 119.8(6)
C56 O10 Li1 123.3(5)
C57 O11 C58 114.3(4)
C57 O11 Li2 128.9(3)
C58 O11 Li2 109.3(4)
C59 O12 C60 115.3(6)
C59 O12 Li2 103.7(4)
C60 O12 Li2 128.9(4)
O4 Li1 O10 112.4(3)
O4 Li1 O3 96.4(2)
O10 Li1 O3 117.6(3)
O4 Li1 O9 121.0(3)
O10 Li1 O9 80.4(3)
O3 Li1 O9 129.6(3)
O4 Li1 Pr1 48.32(12)
O10 Li1 Pr1 126.0(2)
O3 Li1 Pr1 48.21(12)
O9 Li1 Pr1 152.9(3)
O1 Li2 O6 93.7(2)
O1 Li2 O11 125.8(3)
O6 Li2 O11 123.9(3)
O1 Li2 O12 125.7(3)
O6 Li2 O12 107.1(3)
O11 Li2 O12 82.4(2)
O1 Li2 C59 148.3(4)
O6 Li2 C59 111.0(4)
O11 Li2 C59 55.5(3)
O12 Li2 C59 29.0(2)
O1 Li2 C58 143.1(3)
O6 Li2 C58 122.8(3)
O11 Li2 C58 29.1(2)
O12 Li2 C58 53.6(2)
C59 Li2 C58 26.5(2)
O1 Li2 Pr1 50.62(12)
O6 Li2 Pr1 49.97(12)
O11 Li2 Pr1 167.6(3)
O12 Li2 Pr1 109.4(2)
C59 Li2 Pr1 135.0(3)
C58 Li2 Pr1 161.3(3)
C38 C37 C42 116.7(3)
C38 C37 Si4 122.6(2)
C42 C37 Si4 120.5(2)
C6 C1 C2 116.7(3)
C6 C1 Si1 123.9(2)
C2 C1 Si1 119.2(3)
C3 C2 C1 121.5(4)
C3 C2 H2A 119.2
C1 C2 H2A 119.2
C4 C3 C2 119.9(4)
C4 C3 H3A 120.1
C2 C3 H3A 120.0
C3 C4 C5 120.1(4)
C3 C4 H4A 119.9
C5 C4 H4A 119.9
C4 C5 C6 120.2(4)
C4 C5 H5A 119.9
C6 C5 H5A 119.9
C1 C6 C5 121.5(4)
C1 C6 H6A 119.3
C5 C6 H6A 119.3
C8 C7 C12 117.0(4)
C8 C7 Si1 122.5(3)
C12 C7 Si1 120.3(3)
C9 C8 C7 122.1(5)
C9 C8 H8A 118.9
C7 C8 H8A 118.9
C10 C9 C8 120.3(6)
C10 C9 H9A 119.9
C8 C9 H9A 119.9
C9 C10 C11 119.7(4)
C9 C10 H10A 120.1
C11 C10 H10A 120.1
C10 C11 C12 120.0(6)
C10 C11 H11A 120.0
C12 C11 H11A 120.0
C7 C12 C11 120.9(5)
C7 C12 H12A 119.6
C11 C12 H12A 119.6
C18 C13 C14 118.0(4)
C18 C13 Si2 122.7(3)
C14 C13 Si2 119.2(3)
C13 C14 C15 120.3(6)
C13 C14 H14A 119.8
C15 C14 H14A 119.8
C16 C15 C14 120.5(6)
C16 C15 H15A 119.8
C14 C15 H15A 119.8
C15 C16 C17 120.3(4)
C15 C16 H16A 119.9
C17 C16 H16A 119.9
C16 C17 C18 120.0(6)
C16 C17 H17A 120.0
C18 C17 H17A 120.0
C13 C18 C17 120.8(5)
C13 C18 H18A 119.6
C17 C18 H18A 119.6
C20 C19 C24 113.8(4)
C20 C19 Si2 124.1(3)
C24 C19 Si2 122.0(3)
C19 C20 C21 123.1(4)
C19 C20 H20A 118.4
C21 C20 H20A 118.4
C22 C21 C20 120.5(4)
C22 C21 H21A 119.8
C20 C21 H21A 119.8
C21 C22 C23 119.1(5)
C21 C22 H22A 120.5
C23 C22 H22A 120.5
C22 C23 C24 121.0(5)
C22 C23 H23A 119.5
C24 C23 H23A 119.5
C19 C24 C23 122.4(4)
C19 C24 H24A 118.8
C23 C24 H24A 118.8
C30 C25 C26 116.3(3)
C30 C25 Si3 122.5(2)
C26 C25 Si3 121.2(3)
C25 C26 C27 121.2(3)
C25 C26 H26A 119.4
C27 C26 H26A 119.4
C28 C27 C26 121.0(3)
C28 C27 H27A 119.5
C26 C27 H27A 119.5
C27 C28 C29 118.4(3)
C27 C28 H28A 120.8
C29 C28 H28A 120.8
C28 C29 C30 120.7(3)
C28 C29 H29A 119.6
C30 C29 H29A 119.6
C25 C30 C29 122.3(3)
C25 C30 H30A 118.9
C29 C30 H30A 118.9
C36 C31 C32 116.4(3)
C36 C31 Si3 122.7(3)
C32 C31 Si3 120.8(3)
C33 C32 C31 120.8(4)
C33 C32 H32A 119.6
C31 C32 H32A 119.6
C34 C33 C32 120.6(4)
C34 C33 H33A 119.7
C32 C33 H33A 119.7
C35 C34 C33 120.2(4)
C35 C34 H34A 119.9
C33 C34 H34A 119.9
C34 C35 C36 119.8(5)
C34 C35 H35A 120.1
C36 C35 H35A 120.1
C35 C36 C31 122.1(4)
C35 C36 H36A 118.9
C31 C36 H36A 118.9
C37 C38 C39 121.6(3)
C37 C38 H38A 119.2
C39 C38 H38A 119.2
C40 C39 C38 120.3(3)
C40 C39 H39A 119.9
C38 C39 H39A 119.9
C39 C40 C41 119.6(3)
C39 C40 H40A 120.2
C41 C40 H40A 120.2
C42 C41 C40 119.7(4)
C42 C41 H41A 120.2
C40 C41 H41A 120.2
C41 C42 C37 122.1(3)
C41 C42 H42A 118.9
C37 C42 H42A 118.9
C48 C43 C44 117.1(3)
C48 C43 Si4 119.7(2)
C44 C43 Si4 123.2(3)
C45 C44 C43 121.5(4)
C45 C44 H44A 119.3
C43 C44 H44A 119.3
C46 C45 C44 119.8(4)
C46 C45 H45A 120.1
C44 C45 H45A 120.1
C45 C46 C47 120.5(4)
C45 C46 H46A 119.7
C47 C46 H46A 119.7
C46 C47 C48 120.0(5)
C46 C47 H47A 120.0
C48 C47 H47A 120.0
C43 C48 C47 121.0(4)
C43 C48 H48A 119.5
C47 C48 H48A 119.5
O7 C49 H49A 109.5
O7 C49 H49B 109.5
H49A C49 H49B 109.5
O7 C49 H49C 109.5
H49A C49 H49C 109.5
H49B C49 H49C 109.5
C51 C50 O7 111.8(3)
C51 C50 H50A 109.3
O7 C50 H50A 109.3
C51 C50 H50B 109.2
O7 C50 H50B 109.3
H50A C50 H50B 107.9
O8 C51 C50 112.7(3)
O8 C51 H51A 109.1
C50 C51 H51A 109.0
O8 C51 H51B 109.1
C50 C51 H51B 109.1
H51A C51 H51B 107.8
O8 C52 H52A 109.5
O8 C52 H52B 109.4
H52A C52 H52B 109.5
O8 C52 H52C 109.5
H52A C52 H52C 109.5
H52B C52 H52C 109.5
O9 C53 H53A 109.4
O9 C53 H53B 109.5
H53A C53 H53B 109.5
O9 C53 H53C 109.5
H53A C53 H53C 109.5
H53B C53 H53C 109.5
C55 C54 O9 114.8(5)
C55 C54 H54A 108.5
O9 C54 H54A 108.6
C55 C54 H54B 108.5
O9 C54 H54B 108.6
H54A C54 H54B 107.5
O10 C55 C54 112.2(7)
O10 C55 H55A 109.1
C54 C55 H55A 109.2
O10 C55 H55B 109.1
C54 C55 H55B 109.2
H55A C55 H55B 107.9
O10 C56 H56A 109.5
O10 C56 H56B 109.5
H56A C56 H56B 109.5
O10 C56 H56C 109.5
H56A C56 H56C 109.5
H56B C56 H56C 109.5
O11 C57 H57A 109.5
O11 C57 H57B 109.5
H57A C57 H57B 109.5
O11 C57 H57C 109.5
H57A C57 H57C 109.5
H57B C57 H57C 109.5
C59 C58 O11 117.4(5)
C59 C58 Li2 76.2(4)
O11 C58 Li2 41.5(2)
C59 C58 H58A 108.1
O11 C58 H58A 108.0
Li2 C58 H58A 129.9
C59 C58 H58B 107.8
O11 C58 H58B 107.9
Li2 C58 H58B 119.1
H58A C58 H58B 107.2
C58 C59 O12 118.4(8)
C58 C59 Li2 77.3(4)
O12 C59 Li2 47.3(3)
C58 C59 H59A 107.8
O12 C59 H59A 107.8
Li2 C59 H59A 147.5
C58 C59 H59B 107.6
O12 C59 H59B 107.6
Li2 C59 H59B 101.3
H59A C59 H59B 107.1
O12 C60 H60A 109.5
O12 C60 H60B 109.5
H60A C60 H60B 109.5
O12 C60 H60C 109.5
H60A C60 H60C 109.5
H60B C60 H60C 109.5

loop_
_geom_bond_atom_site_label_1
_geom_bond_atom_site_label_2
_geom_bond_distance
Pr1 O3 2.3582(19)
Pr1 O4 2.3641(17)
Pr1 O6 2.3672(19)
Pr1 O1 2.3891(17)
Pr1 O7 2.658(2)
Pr1 O8 2.701(2)
Pr1 Cl1 2.7677(7)
Pr1 Li2 3.090(5)
Pr1 Li1 3.157(5)
Si1 O1 1.5981(19)
Si1 O2 1.649(2)
Si1 C7 1.881(3)
Si1 C1 1.882(3)
Si2 O3 1.6084(18)
Si2 O2 1.6385(19)
Si2 C19 1.879(3)
Si2 C13 1.878(3)
Si3 O4 1.605(2)
Si3 O5 1.648(2)
Si3 C31 1.875(3)
Si3 C25 1.891(3)
Si4 O6 1.6014(19)
Si4 O5 1.6487(19)
Si4 C43 1.875(3)
Si4 C37 1.883(3)
O1 Li2 1.905(6)
O3 Li1 1.957(5)
O4 Li1 1.924(5)
O6 Li2 1.910(5)
O7 C49 1.432(4)
O7 C50 1.448(5)
O8 C52 1.336(6)
O8 C51 1.407(4)
O9 C53 1.348(7)
O9 C54 1.469(9)
O9 Li1 2.006(5)
O10 C55 1.251(10)
O10 C56 1.437(8)
O10 Li1 1.952(6)
O11 C57 1.397(5)
O11 C58 1.436(7)
O11 Li2 1.954(6)
O12 C59 1.383(8)
O12 C60 1.387(6)
O12 Li2 2.094(6)
Li2 C59 2.769(8)
Li2 C58 2.782(7)
C37 C38 1.386(4)
C37 C42 1.395(5)
C1 C6 1.386(5)
C1 C2 1.403(5)
C2 C3 1.395(5)
C2 H2A 0.9300
C3 C4 1.363(7)
C3 H3A 0.9300
C4 C5 1.368(6)
C4 H4A 0.9300
C5 C6 1.396(5)
C5 H5A 0.9300
C6 H6A 0.9300
C7 C8 1.383(6)
C7 C12 1.396(5)
C8 C9 1.387(5)
C8 H8A 0.9300
C9 C10 1.369(10)
C9 H9A 0.9300
C10 C11 1.369(10)
C10 H10A 0.9300
C11 C12 1.410(7)
C11 H11A 0.9300
C12 H12A 0.9300
C13 C18 1.397(6)
C13 C14 1.397(6)
C14 C15 1.411(7)
C14 H14A 0.9300
C15 C16 1.361(11)
C15 H15A 0.9300
C16 C17 1.379(11)
C16 H16A 0.9300
C17 C18 1.400(6)
C17 H17A 0.9300
C18 H18A 0.9300
C19 C20 1.384(5)
C19 C24 1.373(5)
C20 C21 1.387(6)
C20 H20A 0.9300
C21 C22 1.320(7)
C21 H21A 0.9300
C22 C23 1.340(7)
C22 H22A 0.9300
C23 C24 1.386(7)
C23 H23A 0.9300
C24 H24A 0.9300
C25 C30 1.378(5)
C25 C26 1.387(4)
C26 C27 1.396(5)
C26 H26A 0.9300
C27 C28 1.364(6)
C27 H27A 0.9300
C28 C29 1.365(5)
C28 H28A 0.9300
C29 C30 1.384(5)
C29 H29A 0.9300
C30 H30A 0.9300
C31 C36 1.385(5)
C31 C32 1.399(5)
C32 C33 1.391(6)
C32 H32A 0.9300
C33 C34 1.359(8)
C33 H33A 0.9300
C34 C35 1.355(8)
C34 H34A 0.9300
C35 C36 1.389(6)
C35 H35A 0.9300
C36 H36A 0.9300
C38 C39 1.397(5)
C38 H38A 0.9300
C39 C40 1.371(6)
C39 H39A 0.9300
C40 C41 1.380(6)
C40 H40A 0.9300
C41 C42 1.390(5)
C41 H41A 0.9300
C42 H42A 0.9300
C43 C48 1.398(5)
C43 C44 1.394(4)
C44 C45 1.394(5)
C44 H44A 0.9300
C45 C46 1.369(7)
C45 H45A 0.9300
C46 C47 1.364(7)
C46 H46A 0.9300
C47 C48 1.402(5)
C47 H47A 0.9300
C48 H48A 0.9300
C49 H49A 0.9600
C49 H49B 0.9600
C49 H49C 0.9600
C50 C51 1.419(6)
C50 H50A 0.9700
C50 H50B 0.9700
C51 H51A 0.9700
C51 H51B 0.9700
C52 H52A 0.9600
C52 H52B 0.9600
C52 H52C 0.9600
C53 H53A 0.9600
C53 H53B 0.9600
C53 H53C 0.9600
C54 C55 1.396(13)
C54 H54A 0.9700
C54 H54B 0.9700
C55 H55A 0.9700
C55 H55B 0.9700
C56 H56A 0.9600
C56 H56B 0.9600
C56 H56C 0.9600
C57 H57A 0.9600
C57 H57B 0.9600
C57 H57C 0.9600
C58 C59 1.272(11)
C58 H58A 0.9700
C58 H58B 0.9700
C59 H59A 0.9700
C59 H59B 0.9700
C60 H60A 0.9600
C60 H60B 0.9600
C60 H60C 0.9600
